data_1100561
loop_
_publ_author_name
'Grebe, Jutta'
'Geiseier, Gertraud'
'Harms, Klaus'
'Dehnicke, Kurt'

_publ_section_title
;
 Synthese und Kristallstruktur von PPh~4~[PhICl~3~] /
 Synthesis and Crystal Structure of PPh~4~[PhICl~3~]
;
_journal_coden_ASTM ZNBSEN
_journal_issue 1
_journal_name_full
;
 Zeitschrift f\"ur Naturforschung, B: A Journal of Chemical Sciences
;
_journal_page_first 140
_journal_page_last 143
_journal_paper_doi 10.1515/znb-1999-0126
_journal_volume 54
_journal_year 1999
_chemical_formula_sum 'C30 H25 Cl3 I P'
_space_group_IT_number 2
_symmetry_cell_setting triclinic
_symmetry_Int_Tables_number 2
_symmetry_space_group_name_Hall '-P 1'
_symmetry_space_group_name_H-M 'P -1'
_cell_angle_alpha 81.94(1)
_cell_angle_beta 66.61(1)
_cell_angle_gamma 71.62(1)
_cell_formula_units_Z 2
_cell_length_a 10.187(2)
_cell_length_b 12.329(2)
_cell_length_c 12.873(2)
_cod_original_formula_sum 'C30 H25 Cl3 I1 P1'
_cod_database_code 1100561

loop_
_symmetry_equiv_pos_site_id
_symmetry_equiv_pos_as_xyz
1 x,y,z
2 -x,-y,-z

loop_
_atom_site_label
_atom_site_type_symbol
_atom_site_fract_x
_atom_site_fract_y
_atom_site_fract_z
I1 I 1.29743(3) 0.01811(2) -0.03617(2)
P1 P 1.80690(12) 0.32029(9) -0.52108(9)
Cl1 Cl 1.16920(17) -0.04916(11) 0.15965(11)
Cl2 Cl 1.40088(16) 0.10390(11) -0.22963(11)
Cl3 Cl 1.52854(14) -0.21133(10) -0.09712(10)
C1 C 1.1192(5) 0.1709(4) 0.0044(3)
C2 C 0.9892(5) 0.1746(4) -0.0102(4)
H1 H 0.991(5) 0.110(4) -0.051(4)
C3 C 0.8709(5) 0.2739(5) 0.0173(5)
H2 H 0.780(6) 0.276(5) 0.007(5)
C4 C 0.8837(6) 0.3669(5) 0.0576(4)
H3 H 0.796(7) 0.433(5) 0.078(5)
C5 C 1.0136(6) 0.3618(4) 0.0714(4)
H4 H 1.027(5) 0.423(4) 0.105(4)
C6 C 1.1330(5) 0.2630(4) 0.0449(4)
H5 H 1.215(6) 0.264(5) 0.046(5)
C7 C 1.8491(5) 0.4358(3) -0.6171(3)
C8 C 1.7480(5) 0.4995(4) -0.6665(4)
H6 H 1.666(6) 0.476(4) -0.650(4)
C9 C 1.7728(5) 0.5957(4) -0.7318(4)
H7 H 1.707(6) 0.633(4) -0.761(4)
C10 C 1.8968(6) 0.6281(4) -0.7491(4)
H8 H 1.920(6) 0.689(5) -0.793(4)
C11 C 1.9996(6) 0.5636(5) -0.7027(5)
H9 H 2.094(7) 0.580(5) -0.712(5)
C12 C 1.9770(6) 0.4685(4) -0.6365(4)
H10 H 2.055(7) 0.415(5) -0.618(5)
C13 C 1.9777(5) 0.2163(4) -0.5244(4)
C14 C 2.0878(6) 0.1765(5) -0.6297(5)
H11 H 2.076(8) 0.209(6) -0.695(6)
C15 C 2.2165(6) 0.0904(5) -0.6333(6)
H12 H 2.281(9) 0.062(7) -0.702(7)
C16 C 2.2366(6) 0.0463(4) -0.5348(6)
H13 H 2.324(7) -0.010(5) -0.552(5)
C17 C 2.1322(7) 0.0872(6) -0.4333(6)
H14 H 2.130(8) 0.074(7) -0.378(6)
C18 C 2.0018(6) 0.1728(5) -0.4266(5)
H15 H 1.938(6) 0.196(4) -0.363(5)
C19 C 1.6984(5) 0.3759(4) -0.3808(4)
C20 C 1.6477(5) 0.3035(5) -0.2894(4)
H16 H 1.666(6) 0.235(4) -0.302(4)
C21 C 1.5707(6) 0.3456(6) -0.1812(5)
H17 H 1.535(5) 0.312(4) -0.136(4)
C22 C 1.5409(7) 0.4603(6) -0.1639(5)
H18 H 1.489(7) 0.494(5) -0.094(5)
C23 C 1.5871(7) 0.5337(5) -0.2525(5)
H19 H 1.569(5) 0.603(4) -0.234(4)
C24 C 1.6666(5) 0.4916(4) -0.3612(4)
H20 H 1.694(6) 0.536(5) -0.413(5)
C25 C 1.6990(5) 0.2595(3) -0.5654(3)
C26 C 1.5543(6) 0.2604(4) -0.4970(5)
H21 H 1.516(6) 0.294(4) -0.439(5)
C27 C 1.4723(5) 0.2159(4) -0.5342(4)
H22 H 1.368(6) 0.225(4) -0.485(4)
C28 C 1.5348(6) 0.1701(4) -0.6407(4)
H23 H 1.492(6) 0.134(4) -0.669(4)
C29 C 1.6783(6) 0.1697(5) -0.7093(4)
H24 H 1.721(6) 0.139(5) -0.786(5)
C30 C 1.7619(5) 0.2127(4) -0.6733(4)
H25 H 1.866(6) 0.208(4) -0.728(4)

loop_
_atom_type_symbol
_atom_type_radius_bond
C 0.68
H 0.23
Cl 0.99
I 1.64
P 1.05
